data_9000175
loop_
_publ_author_name
'Merkle, A. B.'
'Slaughter, M.'

_publ_section_title
;
 Determination and refinement of the structure of heulandite
;
_journal_name_full 'American Mineralogist'
_journal_page_first 1120
_journal_page_last 1138
_journal_volume 53
_journal_year 1968
_chemical_formula_sum 'Al4.8 Ca1.2 H28 O45.55 Si13.2'
_chemical_name_mineral Heulandite-Ca
_space_group_IT_number 8
_symmetry_space_group_name_Hall 'C -2y'
_symmetry_space_group_name_H-M 'C 1 m 1'
_cell_angle_alpha 90
_cell_angle_beta 116.33
_cell_angle_gamma 90
_cell_formula_units_Z 2
_cell_length_a 17.73
_cell_length_b 17.82
_cell_length_c 7.43
_cell_volume 2103.955
_database_code_amcsd 0000180
_exptl_crystal_density_diffrn 2.060
_cod_original_formula_sum 'Ca1.2 Si13.2 Al4.8 O45.55 H28'
_cod_database_code 9000175

loop_
_space_group_symop_operation_xyz
x,y,z
1/2+x,1/2+y,z
x,-y,z
1/2+x,1/2-y,z

loop_
_atom_site_label
_atom_site_fract_x
_atom_site_fract_y
_atom_site_fract_z
_atom_site_occupancy
_atom_site_U_iso_or_equiv
_atom_site_type_symbol
_atom_site_attached_hydrogens
Ca1 0.14170 0.00000 0.84780 0.34000 0.03736 Ca 0
Ca2 0.43550 0.00000 0.17760 0.38000 0.04952 Ca 0
Ca3 0.24030 0.50000 0.29890 0.48000 0.02976 Ca 0
Si1 0.10750 0.16930 0.40490 0.75000 0.01672 Si 0
Al1 0.10750 0.16930 0.40490 0.25000 0.01672 Al 0
Al2 0.99680 0.90960 0.00560 0.75000 0.02318 Al 0
Si2 0.99680 0.90960 0.00560 0.25000 0.02318 Si 0
Si3 0.07730 0.19170 0.78800 1.00000 0.01570 Si 0
Si4 0.34880 0.30200 0.91070 0.60000 0.01558 Si 0
Al4 0.34880 0.30200 0.91070 0.40000 0.01558 Al 0
Si5 0.28520 0.21520 0.50750 1.00000 0.01444 Si 0
Si6 0.49070 0.19070 0.21880 1.00000 0.01127 Si 0
Si7 0.46520 0.17080 0.59780 0.75000 0.00861 Si 0
Al7 0.46520 0.17080 0.59780 0.25000 0.00861 Al 0
Si8 0.22040 0.29900 0.08990 1.00000 0.01710 Si 0
Al9 0.07140 0.41040 0.00430 0.75000 0.00963 Al 0
Si9 0.07140 0.41040 0.00430 0.25000 0.00963 Si 0
O1 0.98200 0.00000 0.97460 1.00000 0.03812 O 0
O2 0.06260 0.12020 0.89310 1.00000 0.02280 O 0
O3 0.09660 0.14990 0.61040 1.00000 0.04217 O 0
O4 0.04560 0.10870 0.25660 1.00000 0.02495 O 0
O5 0.28510 0.33180 0.00770 1.00000 0.02799 O 0
O6 0.20690 0.16210 0.43860 1.00000 0.02318 O 0
O7 0.15520 0.24250 0.95410 1.00000 0.05155 O 0
O8 0.29510 0.26850 0.68900 1.00000 0.02964 O 0
O9 0.07170 0.25520 0.32400 1.00000 0.02102 O 0
O10 0.27750 0.26460 0.31960 1.00000 0.03293 O 0
O11 0.36660 0.16130 0.56730 1.00000 0.02052 O 0
O12 0.01750 0.39840 0.75520 1.00000 0.03103 O 0
O13 0.09330 0.50000 0.08730 1.00000 0.03838 O 0
O14 0.46080 0.15750 0.37740 1.00000 0.00456 O 0
O15 0.49780 0.25510 0.64500 1.00000 0.04445 O 0
O16 0.40850 0.37580 0.91590 1.00000 0.05446 O 0
O17 0.01980 0.38120 0.11670 1.00000 0.04331 O 0
O18 0.16990 0.37460 0.12340 1.00000 0.01659 O 0
O19 0.41000 0.23280 0.05530 1.00000 0.02305 O 0
Wat1 0.99570 0.00000 0.46860 1.00000 0.01115 O 2
Wat2 0.03880 0.50000 0.46480 1.00000 0.01431 O 2
Wat3 0.20050 0.40790 0.52700 1.00000 0.06193 O 2
Wat4 0.27650 0.50000 0.96340 1.00000 0.07574 O 2
Wat5 0.35450 0.42670 0.46830 1.00000 0.06649 O 2
Wat6 0.36650 0.00000 0.75430 1.00000 0.04015 O 2
Wat7 0.15480 0.00000 0.15530 0.30000 0.05319 O 2
Wat8 0.19850 0.00000 0.59980 0.32000 0.05066 O 2
Wat9 0.28820 0.10010 0.05520 0.30000 0.05193 O 2
Wat10 0.36280 0.00000 0.40000 0.18000 0.05193 O 2
Wat11 0.28980 0.00000 0.30300 0.15000 0.05193 O 2

loop_
_cod_changelog_entry_id
_cod_changelog_entry_author
_cod_changelog_entry_date
_cod_changelog_entry_text
1
;cod-tools version 3.8.0
Id: cif_guess_AMCSD_atom_types 9581 2023-05-17 12:35:41Z saulius
;
2023-05-18T11:36:16+03:00
;Derived atom types and hydrogen counts
from atom names that follow the AMCSD naming convention
(Wat == water, O-H == hydroxyl).
;

loop_
_cod_related_entry_id
_cod_related_entry_database
_cod_related_entry_code
1 AMCSD 0000180
